data_7106258
loop_
_publ_author_name
'Allison L. Brazeau'
'Anton S. Nikouline'
'Paul J. Ragogna'

_publ_section_title
;
 A base-stabilised arsenic(III) dication
;
_journal_name_full Chem.Commun.
_journal_page_first 4817
_journal_paper_doi 10.1039/c1cc10949a
_journal_volume 47
_journal_year 2011
_chemical_formula_moiety '2(C28 H34 As Cl2 N3), C Cl2'
_chemical_formula_sum 'C57 H68 As2 Cl6 N6'
_chemical_formula_weight 1199.71
_chemical_name_systematic
;
?
;
_space_group_IT_number 14
_symmetry_cell_setting monoclinic
_symmetry_space_group_name_Hall '-P 2ybc'
_symmetry_space_group_name_H-M 'P 1 21/c 1'
_atom_sites_solution_hydrogens geom
_atom_sites_solution_primary direct
_atom_sites_solution_secondary difmap
_audit_creation_method SHELXL-97
_cell_angle_alpha 90.00
_cell_angle_beta 98.80(3)
_cell_angle_gamma 90.00
_cell_formula_units_Z 2
_cell_length_a 8.5877(17)
_cell_length_b 24.885(5)
_cell_length_c 13.608(3)
_cell_measurement_reflns_used 6617
_cell_measurement_temperature 150(2)
_cell_measurement_theta_max 27.48
_cell_measurement_theta_min 1.00
_cell_volume 2873.9(11)
_computing_cell_refinement 'DENZO-SMN (Otwinowski & Minor, 1997)'
_computing_data_collection 'COLLECT (Nonius, 1997-2001)'
_computing_data_reduction DENZO-SMN
_computing_molecular_graphics 'SHELXL-97 (Sheldrick, 2008)'
_computing_publication_material 'SHELXTL/PC (Sheldrick, 2001)'
_computing_structure_refinement 'SHELXL-97 (Sheldrick, 2008)'
_computing_structure_solution 'SHELXS-97 (Sheldrick, 2008)'
_diffrn_ambient_temperature 150(2)
_diffrn_measured_fraction_theta_full 0.994
_diffrn_measured_fraction_theta_max 0.994
_diffrn_measurement_device_type 'Nonius Kappa-CCD'
_diffrn_measurement_method '\f scans, and \w scans'
_diffrn_radiation_monochromator graphite
_diffrn_radiation_source 'fine-focus sealed tube'
_diffrn_radiation_type MoK\a
_diffrn_radiation_wavelength 0.71073
_diffrn_reflns_av_R_equivalents 0.0373
_diffrn_reflns_av_sigmaI/netI 0.0540
_diffrn_reflns_limit_h_max 11
_diffrn_reflns_limit_h_min -11
_diffrn_reflns_limit_k_max 32
_diffrn_reflns_limit_k_min -32
_diffrn_reflns_limit_l_max 17
_diffrn_reflns_limit_l_min -17
_diffrn_reflns_number 12793
_diffrn_reflns_theta_full 27.49
_diffrn_reflns_theta_max 27.49
_diffrn_reflns_theta_min 1.64
_exptl_absorpt_coefficient_mu 1.484
_exptl_absorpt_correction_T_max 0.8081
_exptl_absorpt_correction_T_min 0.7080
_exptl_absorpt_correction_type multi-scan
_exptl_absorpt_process_details 'DENZO-SMN (Otwinowski & Minor, 1997)'
_exptl_crystal_colour colourless
_exptl_crystal_density_diffrn 1.386
_exptl_crystal_density_method 'not measured'
_exptl_crystal_description plate
_exptl_crystal_F_000 1240
_exptl_crystal_size_max 0.25
_exptl_crystal_size_mid 0.23
_exptl_crystal_size_min 0.15
_refine_diff_density_max 0.949
_refine_diff_density_min -0.986
_refine_diff_density_rms 0.273
_refine_ls_extinction_coef 0.0259(18)
_refine_ls_extinction_expression Fc^*^=kFc[1+0.001xFc^2^\l^3^/sin(2\q)]^-1/4^
_refine_ls_extinction_method SHELXL
_refine_ls_goodness_of_fit_ref 1.067
_refine_ls_hydrogen_treatment constr
_refine_ls_matrix_type full
_refine_ls_number_parameters 326
_refine_ls_number_reflns 6565
_refine_ls_number_restraints 0
_refine_ls_restrained_S_all 1.067
_refine_ls_R_factor_all 0.0935
_refine_ls_R_factor_gt 0.0598
_refine_ls_shift/su_max 0.001
_refine_ls_shift/su_mean 0.000
_refine_ls_structure_factor_coef Fsqd
_refine_ls_weighting_details 'calc w=1/[\s^2^(Fo^2^)+(0.1190P)^2^+0.0000P] where P=(Fo^2^+2Fc^2^)/3'
_refine_ls_weighting_scheme calc
_refine_ls_wR_factor_gt 0.1508
_refine_ls_wR_factor_ref 0.1857
_reflns_number_gt 4631
_reflns_number_total 6565
_reflns_threshold_expression >2sigma(I)
_cod_data_source_file c1cc10949a.txt
_cod_data_source_block 2Cl2
_cod_original_cell_volume 2873.9(10)
_cod_original_sg_symbol_Hall -P2ybc
_cod_original_sg_symbol_H-M P2(1)/c
_cod_database_code 7106258

loop_
_symmetry_equiv_pos_as_xyz
'x, y, z'
'-x, y+1/2, -z+1/2'
'-x, -y, -z'
'x, -y-1/2, z-1/2'

loop_
_atom_site_label
_atom_site_type_symbol
_atom_site_fract_x
_atom_site_fract_y
_atom_site_fract_z
_atom_site_U_iso_or_equiv
_atom_site_adp_type
_atom_site_occupancy
_atom_site_symmetry_multiplicity
_atom_site_calc_flag
_atom_site_refinement_flags
_atom_site_disorder_assembly
_atom_site_disorder_group
As1 As 0.27512(4) 0.372776(16) 0.28482(3) 0.02829(17) Uani 1 1 d . . .
N1 N 0.2882(3) 0.36482(12) 0.4245(2) 0.0261(7) Uani 1 1 d . . .
N2 N 0.3297(4) 0.29156(12) 0.3445(2) 0.0274(7) Uani 1 1 d . . .
N3 N 0.3937(3) 0.29178(12) 0.5228(2) 0.0265(7) Uani 1 1 d . . .
H3A H 0.4222 0.3132 0.5739 0.032 Uiso 1 1 calc R . .
C1 C 0.3399(4) 0.31379(15) 0.4335(3) 0.0256(8) Uani 1 1 d . . .
C11 C 0.4226(4) 0.24712(16) 0.3203(3) 0.0287(8) Uani 1 1 d . . .
C6 C 0.3990(5) 0.46677(16) 0.6209(3) 0.0319(9) Uani 1 1 d . . .
H6A H 0.4905 0.4852 0.6516 0.038 Uiso 1 1 calc R . .
C5 C 0.2548(5) 0.47769(16) 0.6520(3) 0.0318(9) Uani 1 1 d . . .
C8 C -0.0167(5) 0.38371(18) 0.4863(3) 0.0382(10) Uani 1 1 d . . .
H8A H -0.1089 0.4010 0.5071 0.057 Uiso 1 1 calc R . .
H8B H -0.0125 0.3459 0.5070 0.057 Uiso 1 1 calc R . .
H8C H -0.0247 0.3858 0.4138 0.057 Uiso 1 1 calc R . .
C16 C 0.3520(5) 0.19829(16) 0.2879(3) 0.0306(8) Uani 1 1 d . . .
C10 C 0.5708(4) 0.41957(17) 0.5152(3) 0.0353(9) Uani 1 1 d . . .
H10A H 0.6471 0.4460 0.5467 0.053 Uiso 1 1 calc R . .
H10B H 0.5614 0.4227 0.4428 0.053 Uiso 1 1 calc R . .
H10C H 0.6068 0.3833 0.5357 0.053 Uiso 1 1 calc R . .
C2 C 0.2765(4) 0.40227(15) 0.5037(3) 0.0266(8) Uani 1 1 d . . .
C7 C 0.4126(4) 0.42981(15) 0.5467(3) 0.0265(8) Uani 1 1 d . . .
C19 C 0.1746(5) 0.19194(18) 0.2719(3) 0.0372(9) Uani 1 1 d . . .
H19A H 0.1469 0.1553 0.2495 0.056 Uiso 1 1 calc R . .
H19B H 0.1272 0.2176 0.2214 0.056 Uiso 1 1 calc R . .
H19C H 0.1349 0.1988 0.3345 0.056 Uiso 1 1 calc R . .
C14 C 0.6114(5) 0.15912(18) 0.2852(3) 0.0383(10) Uani 1 1 d . . .
C20 C 0.4061(4) 0.23460(16) 0.5375(3) 0.0282(8) Uani 1 1 d . . .
C13 C 0.6759(5) 0.20889(18) 0.3081(3) 0.0359(9) Uani 1 1 d . . .
H13A H 0.7869 0.2128 0.3134 0.043 Uiso 1 1 calc R . .
C3 C 0.1301(4) 0.41194(16) 0.5338(3) 0.0293(8) Uani 1 1 d . . .
C4 C 0.1238(5) 0.44996(17) 0.6078(3) 0.0346(9) Uani 1 1 d . . .
H4A H 0.0253 0.4571 0.6288 0.041 Uiso 1 1 calc R . .
C17 C 0.6636(5) 0.30846(18) 0.3432(3) 0.0378(10) Uani 1 1 d . . .
H17A H 0.7768 0.3052 0.3413 0.057 Uiso 1 1 calc R . .
H17B H 0.6471 0.3215 0.4088 0.057 Uiso 1 1 calc R . .
H17C H 0.6169 0.3339 0.2921 0.057 Uiso 1 1 calc R . .
C9 C 0.2473(5) 0.5186(2) 0.7333(3) 0.0476(12) Uani 1 1 d . . .
H9A H 0.3469 0.5385 0.7458 0.071 Uiso 1 1 calc R . .
H9B H 0.2297 0.5001 0.7943 0.071 Uiso 1 1 calc R . .
H9C H 0.1606 0.5437 0.7126 0.071 Uiso 1 1 calc R . .
C12 C 0.5862(4) 0.25411(17) 0.3240(3) 0.0312(8) Uani 1 1 d . . .
C15 C 0.4465(5) 0.15491(17) 0.2719(3) 0.0355(9) Uani 1 1 d . . .
H15A H 0.3984 0.1215 0.2514 0.043 Uiso 1 1 calc R . .
C18 C 0.7143(6) 0.1112(2) 0.2757(4) 0.0549(13) Uani 1 1 d . . .
H18A H 0.8252 0.1222 0.2878 0.082 Uiso 1 1 calc R . .
H18B H 0.6891 0.0962 0.2086 0.082 Uiso 1 1 calc R . .
H18C H 0.6959 0.0839 0.3247 0.082 Uiso 1 1 calc R . .
Cl2 Cl 0.03001(11) 0.34765(4) 0.23100(7) 0.0360(3) Uani 1 1 d . . .
Cl1 Cl 0.20490(12) 0.46338(4) 0.29672(7) 0.0367(3) Uani 1 1 d . . .
C23 C 0.4245(5) 0.12251(17) 0.5495(3) 0.0361(9) Uani 1 1 d . . .
C25 C 0.5539(4) 0.21010(17) 0.5605(3) 0.0306(8) Uani 1 1 d . . .
C21 C 0.2666(4) 0.20425(16) 0.5276(3) 0.0297(8) Uani 1 1 d . . .
C22 C 0.2794(5) 0.14848(17) 0.5336(3) 0.0330(9) Uani 1 1 d . . .
H22A H 0.1860 0.1275 0.5266 0.040 Uiso 1 1 calc R . .
C28 C 0.7041(4) 0.24226(18) 0.5759(3) 0.0373(10) Uani 1 1 d . . .
H28A H 0.6790 0.2805 0.5814 0.056 Uiso 1 1 calc R . .
H28B H 0.7605 0.2369 0.5193 0.056 Uiso 1 1 calc R . .
H28C H 0.7705 0.2304 0.6371 0.056 Uiso 1 1 calc R . .
C24 C 0.5591(5) 0.15396(18) 0.5658(3) 0.0379(10) Uani 1 1 d . . .
H24A H 0.6586 0.1368 0.5811 0.046 Uiso 1 1 calc R . .
C26 C 0.1071(4) 0.23082(18) 0.5119(3) 0.0362(9) Uani 1 1 d . . .
H26A H 0.0248 0.2032 0.5059 0.054 Uiso 1 1 calc R . .
H26B H 0.0955 0.2524 0.4510 0.054 Uiso 1 1 calc R . .
H26C H 0.0974 0.2541 0.5688 0.054 Uiso 1 1 calc R . .
C27 C 0.4346(6) 0.06243(18) 0.5493(4) 0.0534(12) Uani 1 1 d . . .
H27A H 0.5454 0.0514 0.5622 0.080 Uiso 1 1 calc R . .
H27B H 0.3858 0.0487 0.4843 0.080 Uiso 1 1 calc R . .
H27C H 0.3791 0.0479 0.6012 0.080 Uiso 1 1 calc R . .
Cl3 Cl -0.0846(2) 0.04776(7) 0.52406(13) 0.0787(5) Uani 1 1 d . . .
C29 C 0.0078(13) -0.0125(5) 0.5638(7) 0.062(3) Uani 0.50 1 d P . .

loop_
_atom_site_aniso_label
_atom_site_aniso_U_11
_atom_site_aniso_U_22
_atom_site_aniso_U_33
_atom_site_aniso_U_23
_atom_site_aniso_U_13
_atom_site_aniso_U_12
As1 0.0262(3) 0.0326(3) 0.0261(2) -0.00030(15) 0.00423(16) -0.00249(15)
N1 0.0259(16) 0.0257(17) 0.0266(16) -0.0018(12) 0.0040(13) -0.0003(12)
N2 0.0314(16) 0.0262(17) 0.0251(15) -0.0008(13) 0.0057(12) 0.0006(13)
N3 0.0280(16) 0.0268(17) 0.0242(15) -0.0029(12) 0.0024(12) 0.0014(12)
C1 0.0203(17) 0.029(2) 0.0283(18) -0.0034(15) 0.0067(14) -0.0010(14)
C11 0.0306(19) 0.034(2) 0.0228(17) -0.0042(15) 0.0077(15) 0.0041(16)
C6 0.033(2) 0.032(2) 0.029(2) -0.0035(16) -0.0030(16) -0.0009(16)
C5 0.034(2) 0.033(2) 0.0269(19) -0.0017(16) 0.0016(16) 0.0051(17)
C8 0.028(2) 0.045(3) 0.041(2) -0.0077(19) 0.0056(18) -0.0007(18)
C16 0.038(2) 0.031(2) 0.0225(18) -0.0013(15) 0.0048(15) -0.0024(17)
C10 0.0276(19) 0.035(2) 0.044(2) -0.0006(18) 0.0065(17) -0.0008(16)
C2 0.0288(18) 0.0255(19) 0.0257(18) -0.0009(15) 0.0049(15) 0.0013(15)
C7 0.0242(17) 0.0276(19) 0.0283(18) 0.0022(15) 0.0056(14) 0.0021(15)
C19 0.037(2) 0.039(2) 0.036(2) -0.0054(18) 0.0038(17) -0.0026(18)
C14 0.044(2) 0.042(3) 0.028(2) -0.0035(18) 0.0037(18) 0.0123(19)
C20 0.0320(19) 0.028(2) 0.0246(18) 0.0013(15) 0.0053(15) 0.0039(16)
C13 0.034(2) 0.046(3) 0.028(2) -0.0069(18) 0.0073(16) 0.0062(18)
C3 0.0260(18) 0.034(2) 0.0282(19) -0.0016(16) 0.0035(15) 0.0002(16)
C4 0.029(2) 0.039(2) 0.035(2) -0.0034(18) 0.0048(16) 0.0081(17)
C17 0.032(2) 0.040(2) 0.042(2) -0.0071(19) 0.0081(18) 0.0013(17)
C9 0.047(3) 0.051(3) 0.045(3) -0.016(2) 0.006(2) 0.009(2)
C12 0.0292(19) 0.038(2) 0.0265(19) -0.0025(16) 0.0059(15) 0.0006(17)
C15 0.044(2) 0.032(2) 0.029(2) -0.0044(16) 0.0004(17) 0.0037(18)
C18 0.055(3) 0.051(3) 0.055(3) -0.016(2) -0.003(2) 0.021(2)
Cl2 0.0286(5) 0.0434(6) 0.0342(5) -0.0039(4) -0.0006(4) -0.0058(4)
Cl1 0.0384(5) 0.0302(5) 0.0395(5) 0.0028(4) -0.0005(4) 0.0013(4)
C23 0.043(2) 0.034(2) 0.032(2) 0.0024(17) 0.0077(18) 0.0063(18)
C25 0.0298(19) 0.039(2) 0.0238(18) -0.0020(16) 0.0055(15) 0.0037(16)
C21 0.033(2) 0.034(2) 0.0239(18) 0.0033(15) 0.0071(15) 0.0032(16)
C22 0.038(2) 0.030(2) 0.032(2) 0.0020(17) 0.0114(17) -0.0004(17)
C28 0.027(2) 0.048(3) 0.036(2) -0.0025(19) 0.0038(16) 0.0021(18)
C24 0.040(2) 0.045(3) 0.029(2) 0.0017(18) 0.0052(17) 0.0145(19)
C26 0.0269(19) 0.041(2) 0.043(2) 0.0012(19) 0.0094(17) 0.0032(17)
C27 0.067(3) 0.032(2) 0.059(3) 0.001(2) 0.004(3) 0.006(2)
Cl3 0.0852(10) 0.0752(11) 0.0796(10) -0.0052(8) 0.0256(9) -0.0055(8)
C29 0.074(7) 0.073(8) 0.036(5) -0.011(5) 0.002(5) 0.003(6)

loop_
_atom_type_symbol
_atom_type_description
_atom_type_scat_dispersion_real
_atom_type_scat_dispersion_imag
_atom_type_scat_source
C C 0.0033 0.0016 'International Tables Vol C Tables 4.2.6.8 and 6.1.1.4'
H H 0.0000 0.0000 'International Tables Vol C Tables 4.2.6.8 and 6.1.1.4'
N N 0.0061 0.0033 'International Tables Vol C Tables 4.2.6.8 and 6.1.1.4'
Cl Cl 0.1484 0.1585 'International Tables Vol C Tables 4.2.6.8 and 6.1.1.4'
As As 0.0499 2.0058 'International Tables Vol C Tables 4.2.6.8 and 6.1.1.4'

loop_
_geom_angle_atom_site_label_1
_geom_angle_atom_site_label_2
_geom_angle_atom_site_label_3
_geom_angle
_geom_angle_site_symmetry_1
_geom_angle_site_symmetry_3
_geom_angle_publ_flag
N1 As1 N2 63.77(12) . . ?
N1 As1 Cl2 102.12(10) . . ?
N2 As1 Cl2 90.04(9) . . ?
N1 As1 Cl1 90.43(10) . . ?
N2 As1 Cl1 154.06(8) . . ?
Cl2 As1 Cl1 93.04(4) . . ?
C1 N1 C2 127.1(3) . . ?
C1 N1 As1 99.1(2) . . ?
C2 N1 As1 133.0(2) . . ?
C1 N2 C11 125.0(3) . . ?
C1 N2 As1 86.2(2) . . ?
C11 N2 As1 136.0(2) . . ?
C1 N3 C20 122.4(3) . . ?
C1 N3 H3A 118.8 . . ?
C20 N3 H3A 118.8 . . ?
N2 C1 N1 109.7(3) . . ?
N2 C1 N3 128.4(3) . . ?
N1 C1 N3 121.9(3) . . ?
C16 C11 C12 120.0(4) . . ?
C16 C11 N2 120.9(3) . . ?
C12 C11 N2 119.0(3) . . ?
C7 C6 C5 121.9(4) . . ?
C7 C6 H6A 119.1 . . ?
C5 C6 H6A 119.1 . . ?
C4 C5 C6 118.3(4) . . ?
C4 C5 C9 122.2(4) . . ?
C6 C5 C9 119.5(4) . . ?
C3 C8 H8A 109.5 . . ?
C3 C8 H8B 109.5 . . ?
H8A C8 H8B 109.5 . . ?
C3 C8 H8C 109.5 . . ?
H8A C8 H8C 109.5 . . ?
H8B C8 H8C 109.5 . . ?
C15 C16 C11 119.3(4) . . ?
C15 C16 C19 119.7(4) . . ?
C11 C16 C19 120.9(4) . . ?
C7 C10 H10A 109.5 . . ?
C7 C10 H10B 109.5 . . ?
H10A C10 H10B 109.5 . . ?
C7 C10 H10C 109.5 . . ?
H10A C10 H10C 109.5 . . ?
H10B C10 H10C 109.5 . . ?
C3 C2 C7 121.4(3) . . ?
C3 C2 N1 119.9(3) . . ?
C7 C2 N1 118.6(3) . . ?
C6 C7 C2 118.1(3) . . ?
C6 C7 C10 120.0(3) . . ?
C2 C7 C10 121.9(3) . . ?
C16 C19 H19A 109.5 . . ?
C16 C19 H19B 109.5 . . ?
H19A C19 H19B 109.5 . . ?
C16 C19 H19C 109.5 . . ?
H19A C19 H19C 109.5 . . ?
H19B C19 H19C 109.5 . . ?
C15 C14 C18 121.7(4) . . ?
C15 C14 C13 117.4(4) . . ?
C18 C14 C13 120.9(4) . . ?
C25 C20 C21 121.2(4) . . ?
C25 C20 N3 120.5(3) . . ?
C21 C20 N3 118.3(3) . . ?
C12 C13 C14 123.2(4) . . ?
C12 C13 H13A 118.4 . . ?
C14 C13 H13A 118.4 . . ?
C2 C3 C4 117.7(3) . . ?
C2 C3 C8 121.7(3) . . ?
C4 C3 C8 120.5(3) . . ?
C5 C4 C3 122.6(4) . . ?
C5 C4 H4A 118.7 . . ?
C3 C4 H4A 118.7 . . ?
C12 C17 H17A 109.5 . . ?
C12 C17 H17B 109.5 . . ?
H17A C17 H17B 109.5 . . ?
C12 C17 H17C 109.5 . . ?
H17A C17 H17C 109.5 . . ?
H17B C17 H17C 109.5 . . ?
C5 C9 H9A 109.5 . . ?
C5 C9 H9B 109.5 . . ?
H9A C9 H9B 109.5 . . ?
C5 C9 H9C 109.5 . . ?
H9A C9 H9C 109.5 . . ?
H9B C9 H9C 109.5 . . ?
C11 C12 C13 117.7(4) . . ?
C11 C12 C17 121.7(4) . . ?
C13 C12 C17 120.6(3) . . ?
C16 C15 C14 121.6(4) . . ?
C16 C15 H15A 119.2 . . ?
C14 C15 H15A 119.2 . . ?
C14 C18 H18A 109.5 . . ?
C14 C18 H18B 109.5 . . ?
H18A C18 H18B 109.5 . . ?
C14 C18 H18C 109.5 . . ?
H18A C18 H18C 109.5 . . ?
H18B C18 H18C 109.5 . . ?
C24 C23 C22 117.9(4) . . ?
C24 C23 C27 121.1(4) . . ?
C22 C23 C27 121.0(4) . . ?
C24 C25 C20 117.8(4) . . ?
C24 C25 C28 120.3(4) . . ?
C20 C25 C28 121.9(4) . . ?
C22 C21 C20 118.1(4) . . ?
C22 C21 C26 120.5(4) . . ?
C20 C21 C26 121.4(4) . . ?
C21 C22 C23 122.2(4) . . ?
C21 C22 H22A 118.9 . . ?
C23 C22 H22A 118.9 . . ?
C25 C28 H28A 109.5 . . ?
C25 C28 H28B 109.5 . . ?
H28A C28 H28B 109.5 . . ?
C25 C28 H28C 109.5 . . ?
H28A C28 H28C 109.5 . . ?
H28B C28 H28C 109.5 . . ?
C23 C24 C25 122.5(4) . . ?
C23 C24 H24A 118.8 . . ?
C25 C24 H24A 118.8 . . ?
C21 C26 H26A 109.5 . . ?
C21 C26 H26B 109.5 . . ?
H26A C26 H26B 109.5 . . ?
C21 C26 H26C 109.5 . . ?
H26A C26 H26C 109.5 . . ?
H26B C26 H26C 109.5 . . ?
C23 C27 H27A 109.5 . . ?
C23 C27 H27B 109.5 . . ?
H27A C27 H27B 109.5 . . ?
C23 C27 H27C 109.5 . . ?
H27A C27 H27C 109.5 . . ?
H27B C27 H27C 109.5 . . ?
C29 Cl3 C29 64.3(6) 3_556 . ?
Cl3 C29 Cl3 115.7(6) 3_556 . ?
Cl3 C29 C29 59.1(6) 3_556 3_556 ?
Cl3 C29 C29 56.6(6) . 3_556 ?

loop_
_geom_bond_atom_site_label_1
_geom_bond_atom_site_label_2
_geom_bond_distance
_geom_bond_site_symmetry_2
_geom_bond_publ_flag
As1 N1 1.897(3) . ?
As1 N2 2.202(3) . ?
As1 Cl2 2.2105(11) . ?
As1 Cl1 2.3460(12) . ?
N1 C1 1.345(5) . ?
N1 C2 1.440(5) . ?
N2 C1 1.322(5) . ?
N2 C11 1.431(5) . ?
N3 C1 1.348(5) . ?
N3 C20 1.439(5) . ?
N3 H3A 0.8800 . ?
C11 C16 1.398(5) . ?
C11 C12 1.409(5) . ?
C6 C7 1.384(5) . ?
C6 C5 1.395(5) . ?
C6 H6A 0.9500 . ?
C5 C4 1.377(6) . ?
C5 C9 1.512(6) . ?
C8 C3 1.501(5) . ?
C8 H8A 0.9800 . ?
C8 H8B 0.9800 . ?
C8 H8C 0.9800 . ?
C16 C15 1.388(6) . ?
C16 C19 1.514(6) . ?
C10 C7 1.508(5) . ?
C10 H10A 0.9800 . ?
C10 H10B 0.9800 . ?
C10 H10C 0.9800 . ?
C2 C3 1.401(5) . ?
C2 C7 1.404(5) . ?
C19 H19A 0.9800 . ?
C19 H19B 0.9800 . ?
C19 H19C 0.9800 . ?
C14 C15 1.404(6) . ?
C14 C18 1.502(6) . ?
C14 C13 1.373(6) . ?
C20 C25 1.399(5) . ?
C20 C21 1.405(5) . ?
C13 C12 1.399(6) . ?
C13 H13A 0.9500 . ?
C3 C4 1.389(5) . ?
C4 H4A 0.9500 . ?
C17 C12 1.512(6) . ?
C17 H17A 0.9800 . ?
C17 H17B 0.9800 . ?
C17 H17C 0.9800 . ?
C9 H9A 0.9800 . ?
C9 H9B 0.9800 . ?
C9 H9C 0.9800 . ?
C15 H15A 0.9500 . ?
C18 H18A 0.9800 . ?
C18 H18B 0.9800 . ?
C18 H18C 0.9800 . ?
C23 C24 1.385(6) . ?
C23 C22 1.390(6) . ?
C23 C27 1.498(6) . ?
C25 C24 1.399(6) . ?
C25 C28 1.505(5) . ?
C21 C22 1.394(6) . ?
C21 C26 1.506(5) . ?
C22 H22A 0.9500 . ?
C28 H28A 0.9800 . ?
C28 H28B 0.9800 . ?
C28 H28C 0.9800 . ?
C24 H24A 0.9500 . ?
C26 H26A 0.9800 . ?
C26 H26B 0.9800 . ?
C26 H26C 0.9800 . ?
C27 H27A 0.9800 . ?
C27 H27B 0.9800 . ?
C27 H27C 0.9800 . ?
Cl3 C29 1.697(11) 3_556 ?
Cl3 C29 1.743(12) . ?
C29 Cl3 1.697(11) 3_556 ?
C29 C29 1.83(2) 3_556 ?

loop_
_geom_torsion_atom_site_label_1
_geom_torsion_atom_site_label_2
_geom_torsion_atom_site_label_3
_geom_torsion_atom_site_label_4
_geom_torsion
_geom_torsion_site_symmetry_1
_geom_torsion_site_symmetry_2
_geom_torsion_site_symmetry_3
_geom_torsion_site_symmetry_4
_geom_torsion_publ_flag
N2 As1 N1 C1 6.9(2) . . . . ?
Cl2 As1 N1 C1 90.8(2) . . . . ?
Cl1 As1 N1 C1 -176.0(2) . . . . ?
N2 As1 N1 C2 176.7(4) . . . . ?
Cl2 As1 N1 C2 -99.3(3) . . . . ?
Cl1 As1 N1 C2 -6.1(3) . . . . ?
N1 As1 N2 C1 -6.9(2) . . . . ?
Cl2 As1 N2 C1 -110.4(2) . . . . ?
Cl1 As1 N2 C1 -13.4(3) . . . . ?
N1 As1 N2 C11 -146.2(4) . . . . ?
Cl2 As1 N2 C11 110.2(3) . . . . ?
Cl1 As1 N2 C11 -152.7(3) . . . . ?
C11 N2 C1 N1 155.8(3) . . . . ?
As1 N2 C1 N1 9.3(3) . . . . ?
C11 N2 C1 N3 -23.6(6) . . . . ?
As1 N2 C1 N3 -170.1(4) . . . . ?
C2 N1 C1 N2 178.3(3) . . . . ?
As1 N1 C1 N2 -10.9(3) . . . . ?
C2 N1 C1 N3 -2.2(6) . . . . ?
As1 N1 C1 N3 168.5(3) . . . . ?
C20 N3 C1 N2 -19.1(6) . . . . ?
C20 N3 C1 N1 161.6(3) . . . . ?
C1 N2 C11 C16 117.3(4) . . . . ?
As1 N2 C11 C16 -115.2(4) . . . . ?
C1 N2 C11 C12 -66.3(5) . . . . ?
As1 N2 C11 C12 61.2(5) . . . . ?
C7 C6 C5 C4 1.0(6) . . . . ?
C7 C6 C5 C9 -179.9(4) . . . . ?
C12 C11 C16 C15 8.2(5) . . . . ?
N2 C11 C16 C15 -175.5(3) . . . . ?
C12 C11 C16 C19 -172.8(4) . . . . ?
N2 C11 C16 C19 3.5(5) . . . . ?
C1 N1 C2 C3 -101.1(4) . . . . ?
As1 N1 C2 C3 91.5(4) . . . . ?
C1 N1 C2 C7 81.1(5) . . . . ?
As1 N1 C2 C7 -86.3(4) . . . . ?
C5 C6 C7 C2 -1.1(6) . . . . ?
C5 C6 C7 C10 179.7(4) . . . . ?
C3 C2 C7 C6 0.5(6) . . . . ?
N1 C2 C7 C6 178.3(3) . . . . ?
C3 C2 C7 C10 179.7(4) . . . . ?
N1 C2 C7 C10 -2.5(5) . . . . ?
C1 N3 C20 C25 112.6(4) . . . . ?
C1 N3 C20 C21 -66.9(5) . . . . ?
C15 C14 C13 C12 3.7(6) . . . . ?
C18 C14 C13 C12 -175.8(4) . . . . ?
C7 C2 C3 C4 0.2(6) . . . . ?
N1 C2 C3 C4 -177.5(3) . . . . ?
C7 C2 C3 C8 178.4(4) . . . . ?
N1 C2 C3 C8 0.7(6) . . . . ?
C6 C5 C4 C3 -0.2(6) . . . . ?
C9 C5 C4 C3 -179.3(4) . . . . ?
C2 C3 C4 C5 -0.4(6) . . . . ?
C8 C3 C4 C5 -178.6(4) . . . . ?
C16 C11 C12 C13 -8.8(5) . . . . ?
N2 C11 C12 C13 174.8(3) . . . . ?
C16 C11 C12 C17 170.5(4) . . . . ?
N2 C11 C12 C17 -5.9(5) . . . . ?
C14 C13 C12 C11 2.8(6) . . . . ?
C14 C13 C12 C17 -176.5(4) . . . . ?
C11 C16 C15 C14 -1.5(6) . . . . ?
C19 C16 C15 C14 179.6(4) . . . . ?
C18 C14 C15 C16 175.1(4) . . . . ?
C13 C14 C15 C16 -4.4(6) . . . . ?
C21 C20 C25 C24 4.8(5) . . . . ?
N3 C20 C25 C24 -174.8(3) . . . . ?
C21 C20 C25 C28 -177.2(3) . . . . ?
N3 C20 C25 C28 3.3(5) . . . . ?
C25 C20 C21 C22 -4.9(5) . . . . ?
N3 C20 C21 C22 174.7(3) . . . . ?
C25 C20 C21 C26 174.5(3) . . . . ?
N3 C20 C21 C26 -6.0(5) . . . . ?
C20 C21 C22 C23 0.4(6) . . . . ?
C26 C21 C22 C23 -179.0(4) . . . . ?
C24 C23 C22 C21 4.0(6) . . . . ?
C27 C23 C22 C21 -176.2(4) . . . . ?
C22 C23 C24 C25 -4.1(6) . . . . ?
C27 C23 C24 C25 176.0(4) . . . . ?
C20 C25 C24 C23 -0.2(6) . . . . ?
C28 C25 C24 C23 -178.2(4) . . . . ?
C29 Cl3 C29 Cl3 0.0 3_556 . . 3_556 ?
